data_7028180
loop_
_publ_author_name
'Fawcett, John'
'Friedrichs, Steffi'
'Holloway, John H.'
'Hope, Eric G.'
'McKee, Vickie'
'Nieuwenhuyzen, Mark'
'Russell, David R.'
'Saunders, Graham C.'

_publ_section_title
;
 Carbon--fluorine bond activation in the reactions between
 1,2-bis[bis(2,6-difluorophenyl)phosphino]ethane and
 [{MCl(\m-Cl)(\h5-C5Me5)}2] (M&#x2005;=&#x2005;Rh or Ir)
;
_journal_issue 9
_journal_name_full 'Journal of the Chemical Society, Dalton Transactions'
_journal_page_first 1477
_journal_paper_doi 10.1039/a800515j
_journal_year 1998
_chemical_formula_sum 'C52 H46 Cl4 F20 Ir2 O2 P2'
_chemical_formula_weight 1671.03
_chemical_name_systematic
; 
 ? 
;
_space_group_IT_number 2
_symmetry_cell_setting triclinic
_symmetry_space_group_name_Hall '-P 1'
_symmetry_space_group_name_H-M 'P -1'
_atom_sites_solution_hydrogens geom
_atom_sites_solution_primary direct
_atom_sites_solution_secondary difmap
_audit_creation_method SHELXL
_cell_angle_alpha 86.30(2)
_cell_angle_beta 79.36(2)
_cell_angle_gamma 78.87(2)
_cell_formula_units_Z 2
_cell_length_a 12.149(2)
_cell_length_b 12.650(3)
_cell_length_c 19.663(4)
_cell_measurement_reflns_used 41
_cell_measurement_temperature 293(2)
_cell_measurement_theta_max 12.54
_cell_measurement_theta_min 3.77
_cell_volume 2912.8(11)
_computing_cell_refinement 'Siemens XSCANS'
_computing_data_collection 'Siemens XSCANS'
_computing_data_reduction 'Siemens SHELXTL'
_computing_molecular_graphics 'Siemens SHELXTL'
_computing_publication_material 'Siemens SHELXTL'
_computing_structure_refinement 'SHELXL-93 (Sheldrick, 1993)'
_computing_structure_solution 'SHELXS-86 (Sheldrick, 1990)'
_diffrn_ambient_temperature 153(2)
_diffrn_measurement_device 'Siemens P4'
_diffrn_measurement_method '\w scans'
_diffrn_radiation_monochromator graphite
_diffrn_radiation_source 'fine-focus sealed tube'
_diffrn_radiation_type MoK\a
_diffrn_radiation_wavelength 0.71073
_diffrn_reflns_av_R_equivalents 0.0240
_diffrn_reflns_av_sigmaI/netI 0.0428
_diffrn_reflns_limit_h_max 14
_diffrn_reflns_limit_h_min -13
_diffrn_reflns_limit_k_max 15
_diffrn_reflns_limit_k_min -14
_diffrn_reflns_limit_l_max 23
_diffrn_reflns_limit_l_min -22
_diffrn_reflns_number 10772
_diffrn_reflns_theta_max 25.00
_diffrn_reflns_theta_min 2.11
_diffrn_standards_decay_% 4.99
_diffrn_standards_interval_count 97
_diffrn_standards_number 3
_exptl_absorpt_coefficient_mu 4.906
_exptl_absorpt_correction_T_max 0.9081
_exptl_absorpt_correction_T_min 0.6313
_exptl_absorpt_correction_type empirical
_exptl_crystal_density_diffrn 1.905
_exptl_crystal_F_000 1612
_exptl_crystal_size_max .52
_exptl_crystal_size_mid .26
_exptl_crystal_size_min .18
_refine_diff_density_max 1.572
_refine_diff_density_min -3.247
_refine_diff_density_rms 0.148
_refine_ls_extinction_method none
_refine_ls_goodness_of_fit_all 1.083
_refine_ls_goodness_of_fit_obs 1.122
_refine_ls_matrix_type full
_refine_ls_number_parameters 727
_refine_ls_number_reflns 10247
_refine_ls_number_restraints 0
_refine_ls_restrained_S_all 1.087
_refine_ls_restrained_S_obs 1.122
_refine_ls_R_factor_all 0.0640
_refine_ls_R_factor_obs 0.0429
_refine_ls_shift/esd_max -0.541
_refine_ls_shift/esd_mean 0.004
_refine_ls_structure_factor_coef Fsqd
_refine_ls_weighting_details 'w=1/[\s^2^(Fo^2^)+(0.0260P)^2^+20.6024P] where P=(Fo^2^+2Fc^2^)/3'
_refine_ls_weighting_scheme calc
_refine_ls_wR_factor_all 0.0916
_refine_ls_wR_factor_obs 0.0827
_reflns_number_observed 8006
_reflns_number_total 10249
_reflns_observed_criterion >2sigma(I)
_cod_data_source_file j800515sup1.cif
_cod_data_source_block fecp1
_cod_depositor_comments
;
The following automatic conversions were performed:

'_symmetry_cell_setting' value 'Triclinic' changed to 'triclinic'
according to /home/saulius/struct/CIF-dictionaries/cif_core.dic
dictionary named 'cif_core.dic' version 2.4.2 from 2011-04-26.

Automatic conversion script
Id: cif_fix_values 1891 2012-01-12 08:04:46Z andrius 

The following automatic conversions were performed:

'_refine_ls_weighting_scheme' value 'calc
w=1/[\s^2^(Fo^2^)+(0.0260P)^2^+20.6024P] where P=(Fo^2^+2Fc^2^)/3'
was changed to 'calc'. New tag '_refine_ls_weighting_details' was
created. The value of the new tag was set to
'w=1/[\s^2^(Fo^2^)+(0.0260P)^2^+20.6024P] where P=(Fo^2^+2Fc^2^)/3'.

Automatic conversion script
Id: cif_fix_values 3143 2015-03-26 13:38:13Z robertas 
;
_cod_original_cell_volume 2913.0(11)
_cod_original_sg_symbol_H-M P-1
_cod_database_code 7028180

loop_
_symmetry_equiv_pos_as_xyz
'x, y, z'
'-x, -y, -z'

loop_
_atom_site_aniso_label
_atom_site_aniso_U_11
_atom_site_aniso_U_22
_atom_site_aniso_U_33
_atom_site_aniso_U_23
_atom_site_aniso_U_13
_atom_site_aniso_U_12
Ir1 0.0257(2) 0.0214(2) 0.01798(15) 0.00126(11) -0.00575(12) -0.00059(12)
P1 0.0213(9) 0.0188(9) 0.0179(9) 0.0016(7) -0.0017(7) -0.0035(7)
Cl2 0.0491(12) 0.0312(10) 0.0302(10) -0.0082(8) -0.0188(9) 0.0042(9)
Cl1 0.0258(10) 0.0432(12) 0.0419(12) 0.0065(9) -0.0093(9) -0.0054(9)
F12 0.038(3) 0.028(2) 0.035(3) -0.007(2) -0.006(2) -0.005(2)
F26 0.039(3) 0.032(2) 0.031(2) -0.006(2) -0.006(2) 0.001(2)
F16 0.036(3) 0.035(3) 0.044(3) 0.004(2) -0.005(2) -0.010(2)
C3 0.033(4) 0.017(4) 0.034(4) 0.009(3) -0.003(4) -0.004(3)
F22 0.038(3) 0.046(3) 0.038(3) 0.004(2) -0.018(2) 0.002(2)
F14 0.025(3) 0.093(4) 0.046(3) -0.026(3) -0.001(2) 0.011(3)
F15 0.027(3) 0.077(4) 0.056(3) 0.002(3) 0.000(2) -0.016(3)
F13 0.049(3) 0.055(3) 0.052(3) -0.030(3) -0.009(3) 0.010(3)
F25 0.085(4) 0.035(3) 0.037(3) -0.013(2) -0.013(3) -0.003(3)
C7 0.035(4) 0.030(4) 0.021(4) 0.003(3) -0.009(3) -0.002(3)
F23 0.066(4) 0.075(4) 0.058(4) -0.003(3) -0.048(3) -0.005(3)
C6 0.046(5) 0.030(4) 0.022(4) 0.012(3) -0.009(4) -0.004(4)
C4 0.045(5) 0.018(4) 0.028(4) 0.009(3) -0.007(4) -0.011(3)
C16 0.029(4) 0.034(4) 0.024(4) 0.003(3) -0.006(3) -0.002(3)
C26 0.038(5) 0.020(4) 0.026(4) 0.004(3) -0.008(3) -0.008(3)
C12 0.029(4) 0.034(4) 0.026(4) 0.003(3) -0.009(3) 0.000(3)
C21 0.028(4) 0.022(4) 0.016(3) 0.006(3) -0.002(3) -0.013(3)
C22 0.038(5) 0.033(4) 0.028(4) 0.008(3) -0.009(4) -0.009(4)
C5 0.038(5) 0.027(4) 0.030(4) 0.011(3) -0.001(4) -0.002(4)
C11 0.019(4) 0.027(4) 0.021(4) 0.005(3) -0.005(3) -0.005(3)
C15 0.021(4) 0.053(5) 0.035(5) 0.008(4) -0.001(4) -0.010(4)
C14 0.029(5) 0.058(6) 0.025(4) -0.010(4) -0.003(4) 0.006(4)
C25 0.060(6) 0.027(4) 0.023(4) -0.003(3) -0.010(4) -0.009(4)
C13 0.039(5) 0.042(5) 0.030(5) -0.012(4) -0.013(4) 0.012(4)
C4A 0.044(5) 0.023(4) 0.049(5) 0.003(4) -0.007(4) -0.010(4)
C1 0.036(4) 0.022(4) 0.024(4) 0.001(3) -0.008(3) -0.010(3)
C23 0.047(5) 0.042(5) 0.034(5) 0.008(4) -0.021(4) -0.014(4)
F24 0.112(5) 0.054(3) 0.046(3) -0.010(3) -0.045(3) -0.022(3)
C7A 0.050(6) 0.048(5) 0.050(6) 0.001(4) -0.026(5) 0.014(4)
C6A 0.075(7) 0.052(6) 0.020(4) 0.007(4) -0.009(4) 0.007(5)
O5S 0.061(5) 0.092(6) 0.055(5) -0.015(4) -0.018(4) -0.001(4)
C5S 0.019(4) 0.068(7) 0.047(6) -0.005(5) -0.006(4) -0.005(4)
C6S 0.054(7) 0.070(7) 0.069(7) -0.006(6) -0.025(6) -0.006(5)
C4S 0.031(5) 0.092(8) 0.070(7) 0.023(6) 0.001(5) -0.010(5)
C2S 0.071(9) 0.111(11) 0.100(11) 0.048(9) 0.002(8) -0.023(8)
C3S 0.093(12) 0.243(24) 0.120(15) 0.045(15) 0.003(11) -0.069(14)
C24 0.075(7) 0.036(5) 0.027(4) 0.000(4) -0.020(5) -0.023(5)
C5A 0.042(5) 0.039(5) 0.035(5) 0.016(4) 0.012(4) -0.007(4)
C3A 0.049(5) 0.021(4) 0.040(5) -0.005(3) -0.004(4) 0.003(4)
O1S 0.086(7) 0.130(9) 0.128(9) 0.036(7) 0.007(7) -0.020(7)
C1S 0.139(18) 0.334(35) 0.133(18) 0.103(21) -0.050(15) -0.009(20)
Ir2 0.0621(2) 0.0229(2) 0.0308(2) -0.01204(13) -0.0312(2) 0.0159(2)
Cl3 0.119(2) 0.0252(11) 0.071(2) -0.0211(11) -0.067(2) 0.0231(13)
P2 0.059(2) 0.060(2) 0.056(2) -0.0419(13) -0.0441(14) 0.0423(13)
C57 0.078(7) 0.023(4) 0.026(4) -0.001(3) -0.026(4) -0.001(4)
Cl4 0.0529(13) 0.0503(13) 0.0314(11) -0.0159(9) -0.0235(10) 0.0142(10)
C56 0.046(5) 0.018(4) 0.032(4) -0.008(3) -0.013(4) 0.005(3)
C55 0.045(5) 0.015(4) 0.032(4) -0.007(3) -0.005(4) 0.010(3)
C54 0.054(5) 0.020(4) 0.031(4) -0.004(3) -0.021(4) 0.011(4)
C53 0.069(6) 0.018(4) 0.033(5) -0.009(3) -0.021(4) 0.002(4)
C57A 0.123(10) 0.024(4) 0.037(5) 0.004(4) -0.041(6) -0.004(5)
C56A 0.072(7) 0.026(4) 0.036(5) -0.015(4) -0.025(5) 0.004(4)
C55A 0.039(5) 0.031(4) 0.041(5) 0.000(4) -0.012(4) 0.001(4)
C54A 0.054(6) 0.038(5) 0.033(5) -0.003(4) -0.022(4) 0.008(4)
C53A 0.078(7) 0.033(5) 0.054(6) -0.011(4) -0.029(5) -0.002(5)

loop_
_atom_site_label
_atom_site_type_symbol
_atom_site_fract_x
_atom_site_fract_y
_atom_site_fract_z
_atom_site_U_iso_or_equiv
_atom_site_thermal_displace_type
_atom_site_occupancy
_atom_site_calc_flag
_atom_site_refinement_flags
_atom_site_disorder_group
Ir1 Ir -0.97991(2) 0.19805(2) -0.154966(14) 0.02205(8) Uani 1 d . .
P1 P -0.8875(2) 0.08924(14) -0.07643(9) 0.0197(4) Uani 1 d . .
Cl2 Cl -0.9413(2) 0.0350(2) -0.21704(10) 0.0366(5) Uani 1 d . .
Cl1 Cl -1.1585(2) 0.1493(2) -0.10103(11) 0.0371(5) Uani 1 d . .
F12 F -0.8125(4) -0.1476(3) -0.1321(2) 0.0337(10) Uani 1 d . .
F26 F -1.0298(4) 0.2678(3) 0.0110(2) 0.0346(10) Uani 1 d . .
F16 F -0.6638(4) 0.1674(4) -0.1132(2) 0.0387(11) Uani 1 d . .
C3 C -1.0432(7) 0.3705(6) -0.1475(4) 0.029(2) Uani 1 d . .
F22 F -0.6774(4) 0.0280(4) 0.0039(2) 0.0407(12) Uani 1 d . .
F14 F -0.4423(4) -0.1271(5) -0.2360(3) 0.057(2) Uani 1 d . .
F15 F -0.4651(4) 0.0737(5) -0.1848(3) 0.0538(14) Uani 1 d . .
F13 F -0.6181(4) -0.2335(4) -0.2068(3) 0.0537(14) Uani 1 d . .
F25 F -0.9933(5) 0.3599(4) 0.1197(2) 0.0526(14) Uani 1 d . .
C7 C -1.0686(7) 0.3369(6) -0.2112(4) 0.029(2) Uani 1 d . .
F23 F -0.6399(5) 0.1261(5) 0.1094(3) 0.063(2) Uani 1 d . .
C6 C -0.9633(7) 0.2954(6) -0.2545(4) 0.033(2) Uani 1 d . .
C4 C -0.9212(7) 0.3509(6) -0.1525(4) 0.030(2) Uani 1 d . .
C16 C -0.6566(6) 0.0678(6) -0.1368(4) 0.030(2) Uani 1 d . .
C26 C -0.9302(7) 0.2316(6) 0.0326(4) 0.027(2) Uani 1 d . .
C12 C -0.7318(6) -0.0876(6) -0.1451(4) 0.030(2) Uani 1 d . .
C21 C -0.8518(6) 0.1481(5) -0.0011(3) 0.0214(15) Uani 1 d . .
C22 C -0.7565(7) 0.1118(6) 0.0292(4) 0.033(2) Uani 1 d . .
C5 C -0.8714(7) 0.2983(6) -0.2177(4) 0.034(2) Uani 1 d . .
C11 C -0.7487(6) 0.0165(6) -0.1206(4) 0.022(2) Uani 1 d . .
C15 C -0.5526(6) 0.0210(7) -0.1743(4) 0.037(2) Uani 1 d . .
C14 C -0.5403(7) -0.0803(7) -0.1986(4) 0.039(2) Uani 1 d . .
C25 C -0.9129(8) 0.2795(6) 0.0895(4) 0.036(2) Uani 1 d . .
C13 C -0.6295(7) -0.1332(7) -0.1843(4) 0.038(2) Uani 1 d . .
C4A C -0.8570(7) 0.3897(6) -0.1045(5) 0.039(2) Uani 1 d . .
H4A1 H -0.9066(14) 0.4074(41) -0.0612(11) 0.058 Uiso 1 calc R .
H4A2 H -0.8286(40) 0.4526(27) -0.1246(13) 0.058 Uiso 1 calc R .
H4A3 H -0.7942(28) 0.3341(17) -0.0968(23) 0.058 Uiso 1 calc R .
C1 C -0.9569(6) -0.0193(6) -0.0321(4) 0.026(2) Uani 1 d . .
H12 H -0.9953(6) -0.0478(6) -0.0639(4) 0.032 Uiso 1 calc R .
H11 H -0.8992(6) -0.0772(6) -0.0188(4) 0.032 Uiso 1 calc R .
C23 C -0.7355(8) 0.1620(7) 0.0848(4) 0.039(2) Uani 1 d . .
F24 F -0.7946(6) 0.2942(4) 0.1685(3) 0.065(2) Uani 1 d . .
C7A C -1.1850(8) 0.3537(7) -0.2291(5) 0.050(2) Uani 1 d . .
H7A1 H -1.2186(22) 0.4289(10) -0.2264(32) 0.075 Uiso 1 calc R .
H7A2 H -1.2314(17) 0.3128(40) -0.1971(20) 0.075 Uiso 1 calc R .
H7A3 H -1.1799(9) 0.3303(47) -0.2752(13) 0.075 Uiso 1 calc R .
C6A C -0.9482(9) 0.2535(8) -0.3258(4) 0.052(3) Uani 1 d . .
H6A1 H -0.9114(50) 0.1792(16) -0.3262(9) 0.078 Uiso 1 calc R .
H6A2 H -0.9021(45) 0.2947(34) -0.3579(7) 0.078 Uiso 1 calc R .
H6A3 H -1.0213(9) 0.2598(48) -0.3392(14) 0.078 Uiso 1 calc R .
O5S O -0.1918(6) -0.0175(6) -0.3854(4) 0.069(2) Uani 1 d . .
C5S C -0.1913(7) -0.0027(8) -0.3262(5) 0.045(2) Uani 1 d . .
C6S C -0.2109(9) 0.1078(9) -0.2978(6) 0.063(3) Uani 1 d . .
H6S1 H -0.1506(34) 0.1130(21) -0.2735(33) 0.094 Uiso 1 calc R .
H6S2 H -0.2825(30) 0.1207(24) -0.2666(29) 0.094 Uiso 1 calc R .
H6S3 H -0.2120(62) 0.1605(9) -0.3352(6) 0.094 Uiso 1 calc R .
C4S C -0.1682(8) -0.0940(9) -0.2753(6) 0.067(3) Uani 1 d . .
H4S1 H -0.2304(32) -0.0883(36) -0.2369(20) 0.100 Uiso 1 calc R .
H4S2 H -0.0991(37) -0.0911(37) -0.2590(31) 0.100 Uiso 1 calc R .
H4S3 H -0.1602(65) -0.1613(9) -0.2974(12) 0.100 Uiso 1 calc R .
C2S C -0.4738(13) -0.3345(12) 0.0108(8) 0.098(5) Uani 1 d . .
C3S C -0.5235(14) -0.3395(18) 0.0833(9) 0.152(8) Uani 1 d . .
H3S1 H -0.5591(118) -0.4016(71) 0.0927(19) 0.228 Uiso 1 calc R .
H3S2 H -0.5794(98) -0.2756(59) 0.0947(20) 0.228 Uiso 1 calc R .
H3S3 H -0.4648(26) -0.3447(133) 0.1107(9) 0.228 Uiso 1 calc R .
C24 C -0.8140(9) 0.2457(7) 0.1146(4) 0.043(2) Uani 1 d . .
C5A C -0.7478(7) 0.2728(7) -0.2498(4) 0.042(2) Uani 1 d . .
H5A1 H -0.7335(12) 0.3197(32) -0.2895(18) 0.063 Uiso 1 calc R .
H5A2 H -0.7286(13) 0.1993(16) -0.2638(27) 0.063 Uiso 1 calc R .
H5A3 H -0.7022(7) 0.2832(44) -0.2167(11) 0.063 Uiso 1 calc R .
C3A C -1.1320(7) 0.4282(6) -0.0914(4) 0.038(2) Uani 1 d . .
H3A1 H -1.0957(9) 0.4449(39) -0.0550(14) 0.057 Uiso 1 calc R .
H3A2 H -1.1859(27) 0.3827(18) -0.0731(20) 0.057 Uiso 1 calc R .
H3A3 H -1.1708(33) 0.4936(23) -0.1103(8) 0.057 Uiso 1 calc R .
O1S O -0.3715(9) -0.3539(9) -0.0097(6) 0.120(4) Uani 1 d . .
C1S C -0.5577(18) -0.3085(21) -0.0369(10) 0.208(13) Uani 1 d . .
H1S1 H -0.5996(132) -0.2365(68) -0.0293(81) 0.312 Uiso 1 calc R .
H1S2 H -0.6095(121) -0.3583(114) -0.0281(81) 0.312 Uiso 1 calc R .
H1S3 H -0.5183(24) -0.3139(179) -0.0839(11) 0.312 Uiso 1 calc R .
Ir2 Ir -0.82310(3) -0.35766(2) -0.44018(2) 0.03833(11) Uani 1 d . .
Cl3 Cl -0.7844(3) -0.5518(2) -0.44331(14) 0.0693(9) Uani 1 d . .
P2 P -0.6299(2) -0.3580(2) -0.45955(14) 0.0596(9) Uani 1 d . .
C57 C -0.9365(8) -0.3554(6) -0.3412(4) 0.041(2) Uani 1 d . .
Cl4 Cl -0.7905(2) -0.3521(2) -0.56462(11) 0.0454(6) Uani 1 d . .
C56 C -0.8897(7) -0.2597(6) -0.3501(4) 0.032(2) Uani 1 d . .
C55 C -0.9233(7) -0.1999(6) -0.4093(4) 0.033(2) Uani 1 d . .
C54 C -0.9956(7) -0.2594(6) -0.4362(4) 0.035(2) Uani 1 d . .
C53 C -1.0041(8) -0.3544(6) -0.3955(4) 0.040(2) Uani 1 d . .
C57A C -0.9318(10) -0.4383(7) -0.2833(5) 0.060(3) Uani 1 d . .
H571 H -0.9170(61) -0.5090(7) -0.3018(6) 0.089 Uiso 1 calc R .
H572 H -1.0033(22) -0.4276(36) -0.2519(20) 0.089 Uiso 1 calc R .
H573 H -0.8720(40) -0.4314(38) -0.2590(23) 0.089 Uiso 1 calc R .
C56A C -0.8316(8) -0.2217(6) -0.2974(4) 0.044(2) Uani 1 d . .
H561 H -0.8870(11) -0.1978(44) -0.2573(13) 0.066 Uiso 1 calc R .
H562 H -0.7951(42) -0.1631(32) -0.3171(11) 0.066 Uiso 1 calc R .
H563 H -0.7755(36) -0.2799(15) -0.2842(23) 0.066 Uiso 1 calc R .
C55A C -0.9068(7) -0.0895(6) -0.4346(4) 0.038(2) Uani 1 d . .
H551 H -0.9791(9) -0.0413(11) -0.4284(26) 0.056 Uiso 1 calc R .
H552 H -0.8736(43) -0.0910(10) -0.4829(8) 0.056 Uiso 1 calc R .
H553 H -0.8571(37) -0.0650(18) -0.4089(19) 0.056 Uiso 1 calc R .
C54A C -1.0556(8) -0.2228(7) -0.4964(4) 0.042(2) Uani 1 d . .
H541 H -1.0061(19) -0.1900(42) -0.5317(13) 0.063 Uiso 1 calc R .
H542 H -1.1235(27) -0.1713(35) -0.4811(7) 0.063 Uiso 1 calc R .
H543 H -1.0755(44) -0.2837(10) -0.5147(19) 0.063 Uiso 1 calc R .
C53A C -1.0702(9) -0.4392(7) -0.4022(5) 0.053(3) Uani 1 d . .
H531 H -1.1270(37) -0.4418(36) -0.3614(15) 0.080 Uiso 1 calc R .
H532 H -1.0198(12) -0.5077(11) -0.4075(34) 0.080 Uiso 1 calc R .
H533 H -1.1066(46) -0.4228(28) -0.4420(20) 0.080 Uiso 1 calc R .
C61A C -0.5338(14) -0.3469(12) -0.3976(8) 0.025(4) Uiso 0.526(8) d P 1
C62A C -0.5583(13) -0.4122(12) -0.3384(9) 0.025(3) Uiso 0.526(8) d P 1
F62A F -0.6420(9) -0.4674(7) -0.3297(5) 0.030(2) Uiso 0.526(8) d P 1
C63A C -0.4911(15) -0.4283(12) -0.2856(8) 0.029(3) Uiso 0.526(8) d P 1
F63A F -0.5188(9) -0.4892(8) -0.2297(5) 0.044(3) Uiso 0.526(8) d P 1
C64A C -0.4067(12) -0.3743(12) -0.2913(9) 0.020(3) Uiso 0.526(8) d P 1
F64A F -0.3423(8) -0.3842(7) -0.2401(5) 0.040(2) Uiso 0.526(8) d P 1
C65A C -0.3784(15) -0.3096(14) -0.3501(9) 0.033(4) Uiso 0.526(8) d P 1
F65A F -0.2905(8) -0.2600(7) -0.3544(5) 0.037(2) Uiso 0.526(8) d P 1
C66A C -0.4401(13) -0.3004(12) -0.4004(10) 0.019(3) Uiso 0.526(8) d P 1
F66A F -0.4055(8) -0.2402(8) -0.4573(5) 0.036(2) Uiso 0.526(8) d P 1
C61B C -0.5637(14) -0.3746(14) -0.3782(10) 0.022(4) Uiso 0.474(8) d P 2
C62B C -0.6003(18) -0.4350(15) -0.3171(10) 0.030(4) Uiso 0.474(8) d P 2
F62B F -0.6927(10) -0.4819(8) -0.3117(6) 0.036(3) Uiso 0.474(8) d P 2
F63B F -0.5818(11) -0.5062(9) -0.2065(6) 0.056(3) Uiso 0.474(8) d P 2
C63B C -0.5425(17) -0.4477(15) -0.2640(11) 0.037(4) Uiso 0.474(8) d P 2
F64B F -0.3922(11) -0.4170(10) -0.2131(6) 0.056(3) Uiso 0.474(8) d P 2
C64B C -0.4481(19) -0.4049(16) -0.2684(11) 0.038(4) Uiso 0.474(8) d P 2
F65B F -0.3177(11) -0.3066(10) -0.3276(7) 0.055(3) Uiso 0.474(8) d P 2
C65B C -0.4042(16) -0.3474(17) -0.3266(12) 0.034(4) Uiso 0.474(8) d P 2
F66B F -0.4227(10) -0.2824(10) -0.4361(8) 0.042(3) Uiso 0.474(8) d P 2
C66B C -0.4688(17) -0.3337(16) -0.3803(10) 0.034(4) Uiso 0.474(8) d P 2
C73B C -0.6170(19) -0.0164(24) -0.5139(12) 0.038(6) Uiso 0.474(8) d P 2
F73B F -0.6523(14) 0.0583(13) -0.4698(9) 0.050(5) Uiso 0.474(8) d P 2
C74B C -0.5802(18) -0.0134(20) -0.5793(12) 0.045(5) Uiso 0.474(8) d P 2
F74B F -0.5694(10) 0.0752(11) -0.6126(6) 0.053(3) Uiso 0.474(8) d P 2
C75B C -0.5501(13) -0.1056(16) -0.6171(9) 0.021(4) Uiso 0.474(8) d P 2
F75B F -0.5083(9) -0.1044(10) -0.6855(5) 0.045(3) Uiso 0.474(8) d P 2
C76B C -0.5536(15) -0.2063(18) -0.5877(10) 0.029(4) Uiso 0.474(8) d P 2
F76B F -0.5255(8) -0.2929(8) -0.6264(5) 0.033(2) Uiso 0.474(8) d P 2
C71B C -0.5986(9) -0.2348(8) -0.5110(5) 0.053(2) Uiso 0.474(8) d P 2
C72B C -0.6201(19) -0.1223(22) -0.4822(13) 0.033(6) Uiso 0.474(8) d P 2
F72B F -0.6491(12) -0.1252(12) -0.4165(8) 0.040(4) Uiso 0.474(8) d P 2
C71A C -0.5986(9) -0.2348(8) -0.5110(5) 0.053(2) Uiso 0.526(8) d P 1
C72A C -0.6265(18) -0.1522(19) -0.4746(11) 0.038(7) Uiso 0.526(8) d P 1
F72A F -0.6632(11) -0.1441(10) -0.4044(7) 0.037(4) Uiso 0.526(8) d P 1
C73A C -0.6130(18) -0.0574(22) -0.5151(12) 0.044(6) Uiso 0.526(8) d P 1
F73A F -0.6382(17) 0.0432(18) -0.4882(11) 0.084(7) Uiso 0.526(8) d P 1
C74A C -0.5736(17) -0.0652(20) -0.5813(12) 0.049(5) Uiso 0.526(8) d P 1
F74A F -0.5526(13) 0.0209(14) -0.6257(9) 0.092(5) Uiso 0.526(8) d P 1
C75A C -0.5440(15) -0.1593(20) -0.6155(11) 0.041(4) Uiso 0.526(8) d P 1
F75A F -0.5038(11) -0.1723(12) -0.6833(7) 0.076(4) Uiso 0.526(8) d P 1
C76A C -0.5631(15) -0.2565(16) -0.5770(9) 0.038(4) Uiso 0.526(8) d P 1
F76A F -0.5371(8) -0.3513(9) -0.6124(5) 0.046(3) Uiso 0.526(8) d P 1
C51A C -0.5192(12) -0.4502(11) -0.5207(7) 0.027(3) Uiso 0.526(8) d P 1
H52A H -0.5521(12) -0.4684(11) -0.5588(7) 0.033 Uiso 0.526(8) calc PR 1
H51A H -0.4553(12) -0.4152(11) -0.5395(7) 0.033 Uiso 0.526(8) calc PR 1
C51B C -0.5644(12) -0.4941(11) -0.4935(7) 0.018(3) Uiso 0.474(8) d P 2
H52B H -0.5876(12) -0.5492(11) -0.4603(7) 0.022 Uiso 0.474(8) calc PR 2
H51B H -0.5900(12) -0.5033(11) -0.5363(7) 0.022 Uiso 0.474(8) calc PR 2

loop_
_atom_type_symbol
_atom_type_description
_atom_type_scat_dispersion_real
_atom_type_scat_dispersion_imag
_atom_type_scat_source
C C 0.0033 0.0016 'International Tables Vol C Tables 4.2.6.8 and 6.1.1.4'
H H 0.0000 0.0000 'International Tables Vol C Tables 4.2.6.8 and 6.1.1.4'
F F 0.0171 0.0103 'International Tables Vol C Tables 4.2.6.8 and 6.1.1.4'
P P 0.1023 0.0942 'International Tables Vol C Tables 4.2.6.8 and 6.1.1.4'
Cl Cl 0.1484 0.1585 'International Tables Vol C Tables 4.2.6.8 and 6.1.1.4'
Ir Ir -1.4442 7.9887 'International Tables Vol C Tables 4.2.6.8 and 6.1.1.4'
O O 0.0106 0.0060 'International Tables Vol C Tables 4.2.6.8 and 6.1.1.4'

loop_
_geom_angle_atom_site_label_1
_geom_angle_atom_site_label_2
_geom_angle_atom_site_label_3
_geom_angle
_geom_angle_site_symmetry_1
C5 Ir1 C3 65.1(3) .
C5 Ir1 C4 39.0(3) .
C3 Ir1 C4 38.5(3) .
C5 Ir1 C7 64.2(3) .
C3 Ir1 C7 38.6(3) .
C4 Ir1 C7 64.1(3) .
C5 Ir1 C6 38.2(3) .
C3 Ir1 C6 63.6(3) .
C4 Ir1 C6 63.6(3) .
C7 Ir1 C6 37.3(3) .
C5 Ir1 P1 112.2(2) .
C3 Ir1 P1 126.1(2) .
C4 Ir1 P1 103.2(2) .
C7 Ir1 P1 164.6(2) .
C6 Ir1 P1 146.9(2) .
C5 Ir1 Cl2 103.9(2) .
C3 Ir1 Cl2 151.0(2) .
C4 Ir1 Cl2 142.2(2) .
C7 Ir1 Cl2 112.5(2) .
C6 Ir1 Cl2 90.8(2) .
P1 Ir1 Cl2 82.77(7) .
C5 Ir1 Cl1 155.4(2) .
C3 Ir1 Cl1 94.5(2) .
C4 Ir1 Cl1 129.1(2) .
C7 Ir1 Cl1 91.4(2) .
C6 Ir1 Cl1 121.6(2) .
P1 Ir1 Cl1 90.63(7) .
Cl2 Ir1 Cl1 87.45(8) .
C1 P1 C11 103.3(3) .
C1 P1 C21 99.9(3) .
C11 P1 C21 103.8(3) .
C1 P1 Ir1 117.3(2) .
C11 P1 Ir1 110.0(2) .
C21 P1 Ir1 120.5(2) .
C4 C3 C7 108.1(7) .
C4 C3 C3A 127.7(7) .
C7 C3 C3A 123.8(7) .
C4 C3 Ir1 71.4(4) .
C7 C3 Ir1 72.5(4) .
C3A C3 Ir1 127.5(5) .
C6 C7 C3 107.9(7) .
C6 C7 C7A 127.3(7) .
C3 C7 C7A 124.6(7) .
C6 C7 Ir1 72.2(4) .
C3 C7 Ir1 69.0(4) .
C7A C7 Ir1 128.6(6) .
C7 C6 C5 108.7(7) .
C7 C6 C6A 126.5(8) .
C5 C6 C6A 124.7(8) .
C7 C6 Ir1 70.6(4) .
C5 C6 Ir1 68.2(4) .
C6A C6 Ir1 126.3(6) .
C3 C4 C5 107.5(7) .
C3 C4 C4A 126.3(7) .
C5 C4 C4A 125.7(7) .
C3 C4 Ir1 70.1(4) .
C5 C4 Ir1 69.7(4) .
C4A C4 Ir1 131.4(5) .
F16 C16 C11 119.8(7) .
F16 C16 C15 116.7(7) .
C11 C16 C15 123.4(7) .
F26 C26 C25 116.6(7) .
F26 C26 C21 120.3(6) .
C25 C26 C21 123.1(7) .
F12 C12 C13 116.7(7) .
F12 C12 C11 122.2(7) .
C13 C12 C11 121.1(8) .
C22 C21 C26 115.1(7) .
C22 C21 P1 126.2(6) .
C26 C21 P1 118.5(5) .
F22 C22 C23 116.6(7) .
F22 C22 C21 121.0(7) .
C23 C22 C21 122.4(8) .
C6 C5 C4 107.5(7) .
C6 C5 C5A 123.7(7) .
C4 C5 C5A 127.5(8) .
C6 C5 Ir1 73.6(4) .
C4 C5 Ir1 71.3(4) .
C5A C5 Ir1 130.5(5) .
C16 C11 C12 115.7(7) .
C16 C11 P1 120.3(6) .
C12 C11 P1 123.8(5) .
F15 C15 C14 121.0(7) .
F15 C15 C16 120.0(8) .
C14 C15 C16 119.0(8) .
F14 C14 C13 119.9(8) .
F14 C14 C15 120.8(8) .
C13 C14 C15 119.3(7) .
F25 C25 C24 120.7(7) .
F25 C25 C26 119.7(7) .
C24 C25 C26 119.6(8) .
F13 C13 C14 120.0(7) .
F13 C13 C12 118.5(8) .
C14 C13 C12 121.4(8) .
C1 C1 P1 112.3(6) 2_355
F23 C23 C24 120.9(8) .
F23 C23 C22 119.3(8) .
C24 C23 C22 119.8(8) .
O5S C5S C4S 122.0(10) .
O5S C5S C6S 122.7(10) .
C4S C5S C6S 115.3(9) .
O1S C2S C3S 122.5(15) .
O1S C2S C1S 122.7(16) .
C3S C2S C1S 114.7(14) .
F24 C24 C23 120.2(8) .
F24 C24 C25 120.0(8) .
C23 C24 C25 119.8(7) .
C57 Ir2 C56 38.3(3) .
C57 Ir2 C55 64.5(3) .
C56 Ir2 C55 38.3(3) .
C57 Ir2 C53 39.0(3) .
C56 Ir2 C53 64.2(3) .
C55 Ir2 C53 64.1(3) .
C57 Ir2 C54 63.8(3) .
C56 Ir2 C54 63.6(3) .
C55 Ir2 C54 38.4(3) .
C53 Ir2 C54 37.2(3) .
C57 Ir2 P2 127.2(2) .
C56 Ir2 P2 104.2(2) .
C55 Ir2 P2 112.1(2) .
C53 Ir2 P2 166.2(2) .
C54 Ir2 P2 146.2(2) .
C57 Ir2 Cl4 151.0(2) .
C56 Ir2 Cl4 143.3(2) .
C55 Ir2 Cl4 105.5(2) .
C53 Ir2 Cl4 112.1(2) .
C54 Ir2 Cl4 91.2(2) .
P2 Ir2 Cl4 81.65(9) .
C57 Ir2 Cl3 93.4(2) .
C56 Ir2 Cl3 127.2(2) .
C55 Ir2 Cl3 155.3(2) .
C53 Ir2 Cl3 91.9(2) .
C54 Ir2 Cl3 123.2(2) .
P2 Ir2 Cl3 89.73(10) .
Cl4 Ir2 Cl3 88.49(9) .
C51B P2 C71B 120.1(6) .
C71A P2 C61A 93.7(6) .
C71A P2 C51A 92.4(6) .
C61A P2 C51A 95.6(6) .
C51B P2 C61B 96.5(6) .
C71B P2 C61B 111.0(7) .
C51B P2 Ir2 104.1(5) .
C71A P2 Ir2 110.1(3) .
C71B P2 Ir2 110.1(3) .
C61A P2 Ir2 130.3(5) .
C51A P2 Ir2 124.9(5) .
C61B P2 Ir2 114.6(6) .
C56 C57 C53 107.5(7) .
C56 C57 C57A 128.3(7) .
C53 C57 C57A 123.9(8) .
C56 C57 Ir2 70.9(5) .
C53 C57 Ir2 72.0(5) .
C57A C57 Ir2 127.8(7) .
C57 C56 C55 109.2(7) .
C57 C56 C56A 123.5(7) .
C55 C56 C56A 126.6(7) .
C57 C56 Ir2 70.8(5) .
C55 C56 Ir2 71.6(4) .
C56A C56 Ir2 131.6(6) .
C56 C55 C54 106.7(7) .
C56 C55 C55A 129.0(7) .
C54 C55 C55A 123.6(7) .
C56 C55 Ir2 70.1(4) .
C54 C55 Ir2 71.7(4) .
C55A C55 Ir2 130.5(6) .
C53 C54 C55 109.3(7) .
C53 C54 C54A 125.7(8) .
C55 C54 C54A 124.9(7) .
C53 C54 Ir2 71.2(5) .
C55 C54 Ir2 69.8(4) .
C54A C54 Ir2 127.0(6) .
C54 C53 C57 107.3(7) .
C54 C53 C53A 128.8(8) .
C57 C53 C53A 123.9(7) .
C54 C53 Ir2 71.6(5) .
C57 C53 Ir2 69.0(5) .
C53A C53 Ir2 125.9(6) .
C66A C61A C62A 115.0(16) .
C66A C61A P2 134.7(14) .
C62A C61A P2 109.8(13) .
F62A C62A C61A 122.4(15) .
F62A C62A C63A 115.2(16) .
C61A C62A C63A 122.3(15) .
C64A C63A F63A 121.5(18) .
C64A C63A C62A 117.9(16) .
F63A C63A C62A 120.3(17) .
C63A C64A F64A 119.9(17) .
C63A C64A C65A 121.4(17) .
F64A C64A C65A 118.7(13) .
F65A C65A C66A 121.9(17) .
F65A C65A C64A 119.1(14) .
C66A C65A C64A 119.0(18) .
C65A C66A F66A 116.2(15) .
C65A C66A C61A 124.2(19) .
F66A C66A C61A 119.7(14) .
C66B C61B C62B 117.0(19) .
C66B C61B P2 117.4(16) .
C62B C61B P2 125.4(14) .
C63B C62B F62B 118.6(18) .
C63B C62B C61B 120.6(21) .
F62B C62B C61B 120.8(16) .
C62B C63B C64B 120.3(22) .
C62B C63B F63B 118.1(19) .
C64B C63B F63B 121.6(19) .
C63B C64B F64B 119.1(19) .
C63B C64B C65B 123.2(21) .
F64B C64B C65B 117.7(21) .
F65B C65B C64B 120.9(23) .
F65B C65B C66B 124.3(23) .
C64B C65B C66B 114.7(19) .
F66B C66B C61B 122.2(18) .
F66B C66B C65B 113.4(19) .
C61B C66B C65B 124.2(20) .
F73B C73B C74B 131.9(27) .
F73B C73B C72B 112.1(19) .
C74B C73B C72B 116.0(27) .
F74B C74B C73B 121.7(25) .
F74B C74B C75B 116.7(20) .
C73B C74B C75B 121.6(25) .
F75B C75B C76B 114.6(18) .
F75B C75B C74B 122.4(17) .
C76B C75B C74B 122.8(19) .
F76B C76B C75B 120.7(20) .
F76B C76B C71B 111.8(18) .
C75B C76B C71B 127.3(15) .
C72B C71B C76B 98.4(14) .
C72B C71B P2 124.9(12) .
C76B C71B P2 136.6(10) .
F72B C72B C73B 115.6(20) .
F72B C72B C71B 110.9(22) .
C73B C72B C71B 133.4(23) .
C72A C71A C76A 137.1(16) .
C72A C71A P2 111.6(13) .
C76A C71A P2 110.8(11) .
C71A C72A F72A 129.5(20) .
C71A C72A C73A 111.5(18) .
F72A C72A C73A 118.9(19) .
C74A C73A F73A 117.6(25) .
C74A C73A C72A 119.2(23) .
F73A C73A C72A 123.2(20) .
C73A C74A C75A 124.7(23) .
C73A C74A F74A 124.5(25) .
C75A C74A F74A 110.8(23) .
F75A C75A C74A 127.4(24) .
F75A C75A C76A 114.8(17) .
C74A C75A C76A 117.8(20) .
C71A C76A F76A 132.7(17) .
C71A C76A C75A 109.5(16) .
F76A C76A C75A 117.7(15) .
C51A C51A P2 106.8(13) 2_444
C51B C51B P2 109.3(13) 2_444

loop_
_geom_bond_atom_site_label_1
_geom_bond_atom_site_label_2
_geom_bond_distance
_geom_bond_site_symmetry_2
Ir1 C5 2.170(8) .
Ir1 C3 2.174(7) .
Ir1 C4 2.192(7) .
Ir1 C7 2.221(7) .
Ir1 C6 2.242(7) .
Ir1 P1 2.304(2) .
Ir1 Cl2 2.388(2) .
Ir1 Cl1 2.407(2) .
P1 C1 1.837(7) .
P1 C11 1.846(7) .
P1 C21 1.855(7) .
F12 C12 1.331(9) .
F26 C26 1.343(8) .
F16 C16 1.353(9) .
C3 C4 1.440(11) .
C3 C7 1.452(11) .
C3 C3A 1.508(11) .
F22 C22 1.339(9) .
F14 C14 1.331(9) .
F15 C15 1.339(9) .
F13 C13 1.344(9) .
F25 C25 1.349(9) .
C7 C6 1.426(11) .
C7 C7A 1.491(11) .
F23 C23 1.328(9) .
C6 C5 1.445(11) .
C6 C6A 1.499(11) .
C4 C5 1.456(11) .
C4 C4A 1.491(11) .
C16 C11 1.377(10) .
C16 C15 1.383(11) .
C26 C25 1.374(10) .
C26 C21 1.390(10) .
C12 C13 1.377(11) .
C12 C11 1.396(10) .
C21 C22 1.386(10) .
C22 C23 1.386(11) .
C5 C5A 1.499(11) .
C15 C14 1.368(12) .
C14 C13 1.359(12) .
C25 C24 1.365(12) .
C1 C1 1.524(14) 2_355
C23 C24 1.363(12) .
F24 C24 1.336(9) .
O5S C5S 1.192(11) .
C5S C4S 1.498(13) .
C5S C6S 1.499(14) .
C2S O1S 1.216(15) .
C2S C3S 1.45(2) .
C2S C1S 1.49(2) .
Ir2 C57 2.166(9) .
Ir2 C56 2.167(7) .
Ir2 C55 2.187(7) .
Ir2 C53 2.206(10) .
Ir2 C54 2.212(8) .
Ir2 P2 2.306(3) .
Ir2 Cl4 2.404(2) .
Ir2 Cl3 2.412(2) .
P2 C51B 1.862(14) .
P2 C71A 1.865(10) .
P2 C71B 1.865(10) .
P2 C61A 1.87(2) .
P2 C51A 1.896(14) .
P2 C61B 1.90(2) .
C57 C56 1.422(11) .
C57 C53 1.460(11) .
C57 C57A 1.499(11) .
C56 C55 1.427(10) .
C56 C56A 1.507(11) .
C55 C54 1.448(11) .
C55 C55A 1.490(11) .
C54 C53 1.410(11) .
C54 C54A 1.505(10) .
C53 C53A 1.484(12) .
C61A C66A 1.37(2) .
C61A C62A 1.40(2) .
C62A F62A 1.32(2) .
C62A C63A 1.42(2) .
C63A C64A 1.32(2) .
C63A F63A 1.33(2) .
C64A F64A 1.37(2) .
C64A C65A 1.40(2) .
C65A F65A 1.33(2) .
C65A C66A 1.33(2) .
C66A F66A 1.36(2) .
C61B C66B 1.34(3) .
C61B C62B 1.43(3) .
C62B C63B 1.35(3) .
C62B F62B 1.35(2) .
F63B C63B 1.37(2) .
C63B C64B 1.35(3) .
F64B C64B 1.37(2) .
C64B C65B 1.39(3) .
F65B C65B 1.25(2) .
C65B C66B 1.41(3) .
F66B C66B 1.33(2) .
C73B F73B 1.28(4) .
C73B C74B 1.28(3) .
C73B C72B 1.44(3) .
C74B F74B 1.28(3) .
C74B C75B 1.38(3) .
C75B F75B 1.35(2) .
C75B C76B 1.37(3) .
C76B F76B 1.33(2) .
C76B C71B 1.55(2) .
C71B C72B 1.52(3) .
C72B F72B 1.28(3) .
C71A C72A 1.26(2) .
C71A C76A 1.32(2) .
C72A F72A 1.37(3) .
C72A C73A 1.42(3) .
C73A C74A 1.30(3) .
C73A F73A 1.37(3) .
C74A C75A 1.36(3) .
C74A F74A 1.39(3) .
C75A F75A 1.34(2) .
C75A C76A 1.44(3) .
C76A F76A 1.38(2) .
C51A C51A 1.50(3) 2_444
C51B C51B 1.52(3) 2_444
